data_7204411
loop_
_publ_author_name
'Correa, Waldo H.'
'Papadopoulos, Stavroula'
'Radnidge, Peta'
'Roberts, Brett A.'
'Scott, Janet L.'

_publ_section_title
;
 Direct, efficient, solvent-free synthesis of
 2-aryl-1,2,3,4-tetrahydroquinazolines
;
_journal_issue 3
_journal_name_full 'Green Chemistry'
_journal_page_first 245
_journal_paper_doi 10.1039/b202729c
_journal_volume 4
_journal_year 2002
_chemical_formula_moiety 'C21 H16 Br2 N2 O2'
_chemical_formula_sum 'C21 H16 Br2 N2 O2'
_chemical_formula_weight 488.18
_chemical_melting_point 424.2(9)
_chemical_name_common N-2-[5'-bromosalicylideneimino)benzyl]-5''-bromosalicylideneimine
_chemical_name_systematic
;
N-2-[5'-bromosalicylideneimino)benzyl]-5''-bromosalicylideneimine
;
_space_group_IT_number 14
_symmetry_cell_setting monoclinic
_symmetry_space_group_name_Hall '-P 2ybc'
_symmetry_space_group_name_H-M 'P 1 21/c 1'
_atom_sites_solution_hydrogens geom
_atom_sites_solution_primary direct
_atom_sites_solution_secondary difmap
_audit_creation_method SHELXL-97
_cell_angle_alpha 90.00
_cell_angle_beta 106.263(2)
_cell_angle_gamma 90.00
_cell_formula_units_Z 4
_cell_length_a 24.8822(8)
_cell_length_b 4.6291(2)
_cell_length_c 16.5755(5)
_cell_measurement_temperature 123(2)
_cell_volume 1832.81(11)
_computing_cell_refinement 'Nonius Collect'
_computing_data_collection 'Nonius Collect'
_computing_data_reduction 'Nonius Collect'
_computing_molecular_graphics Xseed
_computing_publication_material Ciftab
_computing_structure_refinement 'SHELXL-97 (Sheldrick, 1997)'
_computing_structure_solution 'SHELXS-97 (Sheldrick, 1990)'
_diffrn_ambient_temperature 123(2)
_diffrn_measured_fraction_theta_full 0.969
_diffrn_measured_fraction_theta_max 0.969
_diffrn_measurement_device_type 'Enraf Nonius Kappa CCD'
_diffrn_measurement_method '\phi + w scans'
_diffrn_radiation_monochromator graphite
_diffrn_radiation_source 'fine-focus sealed tube'
_diffrn_radiation_type MoK\a
_diffrn_radiation_wavelength 0.71073
_diffrn_reflns_av_R_equivalents 0.0000
_diffrn_reflns_av_sigmaI/netI 0.1760
_diffrn_reflns_limit_h_max 31
_diffrn_reflns_limit_h_min -32
_diffrn_reflns_limit_k_max 0
_diffrn_reflns_limit_k_min -6
_diffrn_reflns_limit_l_max 22
_diffrn_reflns_limit_l_min 0
_diffrn_reflns_number 14392
_diffrn_reflns_theta_full 29.57
_diffrn_reflns_theta_max 29.57
_diffrn_reflns_theta_min 2.46
_exptl_absorpt_coefficient_mu 4.443
_exptl_absorpt_correction_type none
_exptl_crystal_colour yellow
_exptl_crystal_density_diffrn 1.769
_exptl_crystal_density_method 'not measured'
_exptl_crystal_description needles
_exptl_crystal_F_000 968
_exptl_crystal_size_max 0.25
_exptl_crystal_size_mid 0.20
_exptl_crystal_size_min 0.20
_refine_diff_density_max 0.673
_refine_diff_density_min -0.915
_refine_diff_density_rms 0.133
_refine_ls_extinction_method none
_refine_ls_goodness_of_fit_ref 0.901
_refine_ls_hydrogen_treatment mixed
_refine_ls_matrix_type full
_refine_ls_number_parameters 252
_refine_ls_number_reflns 4997
_refine_ls_number_restraints 0
_refine_ls_restrained_S_all 0.901
_refine_ls_R_factor_all 0.1609
_refine_ls_R_factor_gt 0.0498
_refine_ls_shift/su_max 0.003
_refine_ls_shift/su_mean 0.000
_refine_ls_structure_factor_coef Fsqd
_refine_ls_weighting_details 'calc w=1/[\s^2^(Fo^2^)+(0.0213P)^2^+0.0000P] where P=(Fo^2^+2Fc^2^)/3'
_refine_ls_weighting_scheme calc
_refine_ls_wR_factor_gt 0.0758
_refine_ls_wR_factor_ref 0.0959
_reflns_number_gt 2316
_reflns_number_total 4997
_reflns_threshold_expression >2sigma(I)
_cod_data_source_file b202729c.txt
_cod_data_source_block 5h
_cod_depositor_comments
;
The following automatic conversions were performed:
'_symmetry_cell_setting' value 'Monoclinic' changed to 'monoclinic'
according to '/home/adriana/struct/CIF-dictionaries/cif_core.dic'
dictionary named 'cif_core.dic' version 2.4.1 from 2010-06-29.

Automatic conversion script
Id: cif_fix_enum 1555 2011-01-17 13:19:09Z saulius 

The following automatic conversions were performed:

'_chemical_melting_point' value '150.2-151.9 Deg. C' was changed to
'424.2(9)' - it was converted from degrees Celsius(C) to Kelvins(K),
the average value was taken and precision was estimated.

Automatic conversion script
Id: cif_fix_values 1569 2011-02-09 13:29:24Z adriana 
;
_cod_original_sg_symbol_H-M P21/c
_cod_database_code 7204411

loop_
_symmetry_equiv_pos_as_xyz
'x, y, z'
'-x, y+1/2, -z+1/2'
'-x, -y, -z'
'x, -y-1/2, z-1/2'

loop_
_atom_site_label
_atom_site_type_symbol
_atom_site_fract_x
_atom_site_fract_y
_atom_site_fract_z
_atom_site_U_iso_or_equiv
_atom_site_adp_type
_atom_site_occupancy
_atom_site_symmetry_multiplicity
_atom_site_calc_flag
_atom_site_refinement_flags
_atom_site_disorder_assembly
_atom_site_disorder_group
Br1" Br 0.409348(18) 0.29282(10) 0.04733(3) 0.02857(15) Uani 1 1 d . . .
Br1' Br -0.023112(18) -1.77485(10) -0.36783(3) 0.02675(14) Uani 1 1 d . . .
C1" C 0.37658(16) -0.1858(8) -0.1754(3) 0.0167(10) Uani 1 1 d . . .
O1" O 0.42102(13) -0.1814(7) -0.2870(2) 0.0247(8) Uani 1 1 d . . .
C5 C 0.23486(16) -0.3058(9) -0.5330(3) 0.0192(10) Uani 1 1 d . . .
H5 H 0.2480 -0.1659 -0.5650 0.023 Uiso 1 1 calc R . .
C7 C 0.29016(16) -0.7087(8) -0.3259(3) 0.0200(10) Uani 1 1 d . . .
H7A H 0.2678 -0.7469 -0.2862 0.024 Uiso 1 1 calc R . .
H7B H 0.3081 -0.8924 -0.3348 0.024 Uiso 1 1 calc R . .
O1' O 0.20792(13) -1.2550(7) -0.2565(2) 0.0231(8) Uani 1 1 d . . .
C3 C 0.16254(18) -0.6220(8) -0.5167(3) 0.0186(10) Uani 1 1 d . . .
H3 H 0.1258 -0.6981 -0.5372 0.022 Uiso 1 1 calc R . .
C1 C 0.25171(17) -0.6070(8) -0.4087(3) 0.0180(10) Uani 1 1 d . . .
C2 C 0.19793(16) -0.7211(8) -0.4397(3) 0.0167(9) Uani 1 1 d . . .
C1' C 0.11774(16) -1.2798(8) -0.3595(3) 0.0175(10) Uani 1 1 d . . .
N2 N 0.18109(14) -0.9373(7) -0.3899(2) 0.0183(9) Uani 1 1 d . . .
C7' C 0.13348(17) -1.0586(8) -0.4109(3) 0.0177(10) Uani 1 1 d . . .
H7' H 0.1072 -1.0030 -0.4620 0.021 Uiso 1 1 calc R . .
C2' C 0.15611(17) -1.3716(9) -0.2847(3) 0.0198(11) Uani 1 1 d . . .
N1 N 0.33347(13) -0.4977(7) -0.2890(3) 0.0204(9) Uani 1 1 d . . .
C3" C 0.45603(18) 0.1213(9) -0.1695(3) 0.0252(12) Uani 1 1 d . . .
H3" H 0.4842 0.1874 -0.1937 0.030 Uiso 1 1 calc R . .
C4' C 0.08801(17) -1.7049(9) -0.2608(3) 0.0215(10) Uani 1 1 d . . .
H4' H 0.0773 -1.8491 -0.2276 0.026 Uiso 1 1 calc R . .
C2" C 0.41806(17) -0.0824(9) -0.2112(3) 0.0191(10) Uani 1 1 d . . .
C5' C 0.05040(18) -1.6131(9) -0.3351(3) 0.0213(11) Uani 1 1 d . . .
C6' C 0.06467(17) -1.4041(8) -0.3842(3) 0.0185(10) Uani 1 1 d . . .
H6' H 0.0384 -1.3444 -0.4349 0.022 Uiso 1 1 calc R . .
C7" C 0.33613(17) -0.3986(9) -0.2161(3) 0.0220(11) Uani 1 1 d . . .
H7" H 0.3104 -0.4683 -0.1878 0.026 Uiso 1 1 calc R . .
C4" C 0.45387(17) 0.2311(9) -0.0929(3) 0.0232(11) Uani 1 1 d . . .
H4" H 0.4804 0.3713 -0.0648 0.028 Uiso 1 1 calc R . .
C6 C 0.26923(18) -0.4009(9) -0.4574(3) 0.0207(11) Uani 1 1 d . . .
H6 H 0.3060 -0.3240 -0.4378 0.025 Uiso 1 1 calc R . .
C4 C 0.18110(18) -0.4151(9) -0.5623(3) 0.0228(11) Uani 1 1 d . . .
H4 H 0.1570 -0.3472 -0.6139 0.027 Uiso 1 1 calc R . .
C6" C 0.37483(17) -0.0706(9) -0.0980(3) 0.0219(11) Uani 1 1 d . . .
H6" H 0.3469 -0.1360 -0.0732 0.026 Uiso 1 1 calc R . .
C3' C 0.14106(18) -1.5867(9) -0.2352(3) 0.0225(11) Uani 1 1 d . . .
H3' H 0.1671 -1.6501 -0.1847 0.027 Uiso 1 1 calc R . .
C5" C 0.41267(18) 0.1357(9) -0.0571(3) 0.0219(11) Uani 1 1 d . . .
H1"O H 0.397(2) -0.292(11) -0.303(4) 0.05(2) Uiso 1 1 d . . .
H1'O H 0.219(4) -1.242(17) -0.284(6) 0.17(5) Uiso 1 1 d . . .

loop_
_atom_site_aniso_label
_atom_site_aniso_U_11
_atom_site_aniso_U_22
_atom_site_aniso_U_33
_atom_site_aniso_U_23
_atom_site_aniso_U_13
_atom_site_aniso_U_12
Br1" 0.0316(3) 0.0321(3) 0.0216(3) -0.0058(2) 0.0069(2) -0.0049(2)
Br1' 0.0220(2) 0.0279(3) 0.0312(3) -0.0014(2) 0.0090(2) -0.0054(2)
C1" 0.019(2) 0.015(2) 0.015(3) 0.000(2) 0.0026(19) 0.0014(18)
O1" 0.0240(17) 0.0316(19) 0.018(2) -0.0043(16) 0.0057(15) -0.0029(16)
C5 0.020(2) 0.018(2) 0.021(3) 0.002(2) 0.008(2) -0.0005(19)
C7 0.017(2) 0.019(2) 0.020(3) 0.000(2) -0.0009(19) -0.0033(19)
O1' 0.0211(16) 0.0240(18) 0.023(2) -0.0003(16) 0.0043(14) -0.0010(14)
C3 0.020(2) 0.017(2) 0.017(3) 0.000(2) 0.003(2) 0.0005(18)
C1 0.025(2) 0.010(2) 0.022(3) -0.0050(19) 0.011(2) 0.0005(18)
C2 0.021(2) 0.016(2) 0.016(3) 0.002(2) 0.0079(19) 0.0001(19)
C1' 0.020(2) 0.015(2) 0.018(3) -0.002(2) 0.0079(19) 0.0019(19)
N2 0.019(2) 0.0181(19) 0.019(3) -0.0045(17) 0.0069(17) 0.0025(16)
C7' 0.021(2) 0.018(2) 0.015(3) 0.004(2) 0.006(2) 0.0058(19)
C2' 0.020(2) 0.018(2) 0.023(3) -0.005(2) 0.008(2) 0.0026(18)
N1 0.0139(19) 0.0179(19) 0.028(3) 0.0022(18) 0.0039(18) 0.0011(15)
C3" 0.020(2) 0.025(3) 0.033(3) 0.001(2) 0.012(2) -0.006(2)
C4' 0.029(2) 0.018(2) 0.019(3) 0.001(2) 0.009(2) 0.003(2)
C2" 0.021(2) 0.019(2) 0.015(3) 0.001(2) 0.001(2) 0.0063(19)
C5' 0.024(2) 0.017(2) 0.026(3) -0.006(2) 0.012(2) -0.0044(19)
C6' 0.019(2) 0.018(2) 0.018(3) -0.005(2) 0.003(2) 0.0000(18)
C7" 0.018(2) 0.020(2) 0.028(3) 0.003(2) 0.006(2) 0.0000(18)
C4" 0.024(2) 0.018(2) 0.025(3) -0.002(2) 0.003(2) -0.0035(19)
C6 0.022(2) 0.020(2) 0.020(3) -0.003(2) 0.007(2) -0.0023(19)
C4 0.031(3) 0.022(2) 0.016(3) 0.001(2) 0.008(2) 0.002(2)
C6" 0.017(2) 0.020(2) 0.027(3) 0.000(2) 0.005(2) -0.0001(19)
C3' 0.027(3) 0.024(2) 0.015(3) -0.001(2) 0.002(2) 0.008(2)
C5" 0.026(2) 0.021(2) 0.021(3) -0.001(2) 0.009(2) 0.0015(19)

loop_
_atom_type_symbol
_atom_type_description
_atom_type_scat_dispersion_real
_atom_type_scat_dispersion_imag
_atom_type_scat_source
C C 0.0033 0.0016 'International Tables Vol C Tables 4.2.6.8 and 6.1.1.4'
H H 0.0000 0.0000 'International Tables Vol C Tables 4.2.6.8 and 6.1.1.4'
N N 0.0061 0.0033 'International Tables Vol C Tables 4.2.6.8 and 6.1.1.4'
O O 0.0106 0.0060 'International Tables Vol C Tables 4.2.6.8 and 6.1.1.4'
Br Br -0.2901 2.4595 'International Tables Vol C Tables 4.2.6.8 and 6.1.1.4'

loop_
_geom_angle_atom_site_label_1
_geom_angle_atom_site_label_2
_geom_angle_atom_site_label_3
_geom_angle
_geom_angle_site_symmetry_1
_geom_angle_site_symmetry_3
_geom_angle_publ_flag
C6" C1" C2" 118.0(4) . . ?
C6" C1" C7" 119.7(4) . . ?
C2" C1" C7" 122.3(4) . . ?
C6 C5 C4 119.7(4) . . ?
N1 C7 C1 112.2(3) . . ?
C4 C3 C2 120.2(4) . . ?
C2 C1 C6 117.9(4) . . ?
C2 C1 C7 121.0(4) . . ?
C6 C1 C7 121.1(4) . . ?
C1 C2 C3 120.1(4) . . ?
C1 C2 N2 117.2(4) . . ?
C3 C2 N2 122.7(4) . . ?
C6' C1' C2' 119.3(4) . . ?
C6' C1' C7' 120.5(4) . . ?
C2' C1' C7' 120.2(4) . . ?
C7' N2 C2 123.5(4) . . ?
N2 C7' C1' 122.4(4) . . ?
O1' C2' C1' 122.1(4) . . ?
O1' C2' C3' 117.7(4) . . ?
C1' C2' C3' 120.2(4) . . ?
C7" N1 C7 118.4(4) . . ?
C2" C3" C4" 121.0(4) . . ?
C3' C4' C5' 120.0(4) . . ?
O1" C2" C3" 119.2(4) . . ?
O1" C2" C1" 120.7(4) . . ?
C3" C2" C1" 120.1(4) . . ?
C6' C5' C4' 121.3(4) . . ?
C6' C5' Br1' 119.6(4) . . ?
C4' C5' Br1' 119.1(3) . . ?
C5' C6' C1' 119.9(4) . . ?
N1 C7" C1" 122.4(4) . . ?
C3" C4" C5" 119.8(4) . . ?
C5 C6 C1 122.0(4) . . ?
C3 C4 C5 120.1(4) . . ?
C5" C6" C1" 121.5(4) . . ?
C4' C3' C2' 119.3(4) . . ?
C6" C5" C4" 119.5(4) . . ?
C6" C5" Br1" 121.0(3) . . ?
C4" C5" Br1" 119.5(3) . . ?

loop_
_geom_bond_atom_site_label_1
_geom_bond_atom_site_label_2
_geom_bond_distance
_geom_bond_site_symmetry_2
_geom_bond_publ_flag
Br1" C5" 1.901(4) . ?
Br1' C5' 1.909(4) . ?
C1" C6" 1.400(6) . ?
C1" C2" 1.410(5) . ?
C1" C7" 1.435(6) . ?
O1" C2" 1.359(5) . ?
C5 C6 1.377(6) . ?
C5 C4 1.385(6) . ?
C7 N1 1.456(5) . ?
C7 C1 1.512(6) . ?
O1' C2' 1.354(5) . ?
C3 C4 1.378(5) . ?
C3 C2 1.409(6) . ?
C1 C2 1.396(6) . ?
C1 C6 1.396(5) . ?
C2 N2 1.433(5) . ?
C1' C6' 1.393(5) . ?
C1' C2' 1.402(6) . ?
C1' C7' 1.454(5) . ?
N2 C7' 1.269(5) . ?
C2' C3' 1.405(6) . ?
N1 C7" 1.276(5) . ?
C3" C2" 1.376(6) . ?
C3" C4" 1.382(6) . ?
C4' C3' 1.382(6) . ?
C4' C5' 1.388(6) . ?
C5' C6' 1.373(6) . ?
C4" C5" 1.393(5) . ?
C6" C5" 1.378(6) . ?

loop_
_geom_torsion_atom_site_label_1
_geom_torsion_atom_site_label_2
_geom_torsion_atom_site_label_3
_geom_torsion_atom_site_label_4
_geom_torsion
_geom_torsion_site_symmetry_1
_geom_torsion_site_symmetry_2
_geom_torsion_site_symmetry_3
_geom_torsion_site_symmetry_4
_geom_torsion_publ_flag
N1 C7 C1 C2 -157.7(4) . . . . ?
N1 C7 C1 C6 23.8(5) . . . . ?
C6 C1 C2 C3 -1.9(6) . . . . ?
C7 C1 C2 C3 179.5(4) . . . . ?
C6 C1 C2 N2 178.6(3) . . . . ?
C7 C1 C2 N2 0.0(6) . . . . ?
C4 C3 C2 C1 0.9(6) . . . . ?
C4 C3 C2 N2 -179.6(4) . . . . ?
C1 C2 N2 C7' -179.9(4) . . . . ?
C3 C2 N2 C7' 0.6(6) . . . . ?
C2 N2 C7' C1' 179.3(3) . . . . ?
C6' C1' C7' N2 178.9(4) . . . . ?
C2' C1' C7' N2 -1.5(6) . . . . ?
C6' C1' C2' O1' -178.7(4) . . . . ?
C7' C1' C2' O1' 1.7(6) . . . . ?
C6' C1' C2' C3' 0.0(6) . . . . ?
C7' C1' C2' C3' -179.6(4) . . . . ?
C1 C7 N1 C7" 121.0(4) . . . . ?
C4" C3" C2" O1" 178.9(4) . . . . ?
C4" C3" C2" C1" -0.9(7) . . . . ?
C6" C1" C2" O1" -178.5(4) . . . . ?
C7" C1" C2" O1" 0.4(6) . . . . ?
C6" C1" C2" C3" 1.3(6) . . . . ?
C7" C1" C2" C3" -179.8(4) . . . . ?
C3' C4' C5' C6' -0.3(6) . . . . ?
C3' C4' C5' Br1' -178.8(3) . . . . ?
C4' C5' C6' C1' -0.2(6) . . . . ?
Br1' C5' C6' C1' 178.3(3) . . . . ?
C2' C1' C6' C5' 0.3(6) . . . . ?
C7' C1' C6' C5' 179.9(4) . . . . ?
C7 N1 C7" C1" -178.7(4) . . . . ?
C6" C1" C7" N1 175.5(4) . . . . ?
C2" C1" C7" N1 -3.4(7) . . . . ?
C2" C3" C4" C5" -0.1(7) . . . . ?
C4 C5 C6 C1 0.3(7) . . . . ?
C2 C1 C6 C5 1.3(6) . . . . ?
C7 C1 C6 C5 179.9(4) . . . . ?
C2 C3 C4 C5 0.7(6) . . . . ?
C6 C5 C4 C3 -1.3(6) . . . . ?
C2" C1" C6" C5" -0.6(6) . . . . ?
C7" C1" C6" C5" -179.6(4) . . . . ?
C5' C4' C3' C2' 0.6(6) . . . . ?
O1' C2' C3' C4' 178.3(4) . . . . ?
C1' C2' C3' C4' -0.5(6) . . . . ?
C1" C6" C5" C4" -0.4(6) . . . . ?
C1" C6" C5" Br1" 179.4(3) . . . . ?
C3" C4" C5" C6" 0.8(6) . . . . ?
C3" C4" C5" Br1" -179.0(3) . . . . ?

loop_
_cod_related_entry_id
_cod_related_entry_database
_cod_related_entry_code
1 ChemSpider 30653709
